data_2208349
loop_
_publ_author_name
'Parkin, Andrew'
'Adam, Martin'
'Harte, Suzanne M.'
'Kennedy, Jennifer L.'
'Wilson, Chick C.'

_publ_section_title
;
 4-Ethoxycarbonyl-3-furoic acid
;
_journal_coeditor_code HG6304
_journal_issue 3
_journal_name_full 'Acta Crystallographica Section E'
_journal_page_first o987
_journal_page_last o989
_journal_paper_doi 10.1107/S1600536806004429
_journal_volume 62
_journal_year 2006
_chemical_formula_iupac 'C8 H8 O5'
_chemical_formula_moiety 'C8 H8 O5'
_chemical_formula_sum 'C8 H8 O5'
_chemical_formula_weight 184.15
_chemical_name_systematic
;
4-ethoxycarbonyl-3-furoic acid
;
_space_group_IT_number 2
_symmetry_cell_setting triclinic
_symmetry_space_group_name_Hall '-P 1'
_symmetry_space_group_name_H-M 'P -1'
_atom_sites_solution_hydrogens difmap
_atom_sites_solution_primary direct
_audit_creation_method CRYSTALS_ver_12.80
_cell_angle_alpha 111.236(4)
_cell_angle_beta 93.207(5)
_cell_angle_gamma 109.601(4)
_cell_formula_units_Z 2
_cell_length_a 7.0424(11)
_cell_length_b 7.4653(12)
_cell_length_c 9.0724(14)
_cell_measurement_reflns_used 2341
_cell_measurement_temperature 100
_cell_measurement_theta_max 31
_cell_measurement_theta_min 2
_cell_volume 410.18(11)
_computing_cell_refinement APEX2
_computing_data_collection 'APEX2 (Bruker, 2005)'
_computing_data_reduction APEX2
_computing_molecular_graphics
;
MERCURY (Bruno <i>et al.</i>,  2002), ORTEP-3 for Windows (Farrugia,
1997) and
WinGX (Farrugia, 1999)
;
_computing_publication_material CRYSTALS
_computing_structure_refinement 'CRYSTALS (Betteridge <i>et al.</i>,  2003)'
_computing_structure_solution 'SIR92 (Altomare <i>et al.</i>,  1994)'
_diffrn_ambient_temperature 100
_diffrn_measured_fraction_theta_full 0.990
_diffrn_measured_fraction_theta_max 0.970
_diffrn_measurement_device_type 'Br\"uker APEX2 CCD'
_diffrn_measurement_method '\f and \w'
_diffrn_radiation_monochromator graphite
_diffrn_radiation_type 'Mo K\a'
_diffrn_radiation_wavelength 0.71073
_diffrn_reflns_av_R_equivalents 0.028
_diffrn_reflns_limit_h_max 9
_diffrn_reflns_limit_h_min -10
_diffrn_reflns_limit_k_max 10
_diffrn_reflns_limit_k_min -10
_diffrn_reflns_limit_l_max 12
_diffrn_reflns_limit_l_min -13
_diffrn_reflns_number 5968
_diffrn_reflns_theta_full 25.169
_diffrn_reflns_theta_max 30.694
_diffrn_reflns_theta_min 2.459
_diffrn_standards_number 0
_exptl_absorpt_coefficient_mu 0.127
_exptl_absorpt_correction_T_max 0.98
_exptl_absorpt_correction_T_min 0.91
_exptl_absorpt_correction_type multi-scan
_exptl_absorpt_process_details '(SADABS; Bruker, 1996)'
_exptl_crystal_colour colourless
_exptl_crystal_density_diffrn 1.491
_exptl_crystal_density_method 'not measured'
_exptl_crystal_description block
_exptl_crystal_F_000 192
_exptl_crystal_size_max 0.50
_exptl_crystal_size_mid 0.40
_exptl_crystal_size_min 0.20
_refine_diff_density_max 0.54
_refine_diff_density_min -0.48
_refine_ls_extinction_method None
_refine_ls_goodness_of_fit_ref 0.9282
_refine_ls_hydrogen_treatment refall
_refine_ls_matrix_type full
_refine_ls_number_parameters 150
_refine_ls_number_reflns 2461
_refine_ls_number_restraints 0
_refine_ls_R_factor_all 0.0660
_refine_ls_R_factor_gt 0.0408
_refine_ls_shift/su_max 0.000192
_refine_ls_structure_factor_coef Fsqd
_refine_ls_weighting_details 'w = 1/[\s^2^(F^2^) + 0.05]'
_refine_ls_weighting_scheme calc
_refine_ls_wR_factor_all 0.0978
_refine_ls_wR_factor_gt 0.0903
_refine_ls_wR_factor_ref 0.0978
_reflns_number_gt 1763
_reflns_number_total 2461
_reflns_threshold_expression I>2\s(I)
_cod_data_source_file hg6304.cif
_cod_data_source_block I
_cod_original_sg_symbol_H-M 'P -1 '
_cod_database_code 2208349
_cod_database_fobs_code 2208349

loop_
_symmetry_equiv_pos_as_xyz
x,y,z
-x,-y,-z

loop_
_atom_site_type_symbol
_atom_site_label
_atom_site_fract_x
_atom_site_fract_y
_atom_site_fract_z
_atom_site_U_iso_or_equiv
_atom_site_adp_type
_atom_site_occupancy
C C6 0.70076(19) 0.1024(2) 0.41479(16) 0.0154 Uani 1.0000
C C2 0.65366(19) -0.1080(2) 0.29745(16) 0.0153 Uani 1.0000
C C1 0.6760(2) -0.2927(2) 0.31147(17) 0.0178 Uani 1.0000
O O12 0.62826(16) -0.45688(15) 0.19436(13) 0.0236 Uani 1.0000
O O11 0.74836(16) -0.27534(16) 0.45702(13) 0.0216 Uani 1.0000
C C3 0.5715(2) -0.1164(2) 0.15520(17) 0.0178 Uani 1.0000
O O4 0.56311(16) 0.07133(15) 0.17399(12) 0.0209 Uani 1.0000
C C5 0.6426(2) 0.2022(2) 0.33238(16) 0.0191 Uani 1.0000
C C7 0.7916(2) 0.1998(2) 0.58785(16) 0.0164 Uani 1.0000
O O8 0.81253(15) 0.39804(15) 0.65420(12) 0.0205 Uani 1.0000
C C9 0.9021(2) 0.5115(2) 0.82699(18) 0.0227 Uani 1.0000
C C10 0.9139(3) 0.7307(2) 0.8735(2) 0.0276 Uani 1.0000
O O71 0.84080(15) 0.10958(15) 0.66351(12) 0.0199 Uani 1.0000
H H31 0.517(2) -0.230(3) 0.049(2) 0.022(4) Uiso 1.0000
H H51 0.654(2) 0.346(3) 0.3662(19) 0.019(4) Uiso 1.0000
H H91 1.036(3) 0.504(3) 0.844(2) 0.024(4) Uiso 1.0000
H H92 0.811(2) 0.442(3) 0.881(2) 0.022(4) Uiso 1.0000
H H101 0.976(3) 0.819(3) 0.990(3) 0.044(6) Uiso 1.0000
H H102 1.010(3) 0.804(3) 0.817(2) 0.039(5) Uiso 1.0000
H H103 0.780(3) 0.733(3) 0.857(2) 0.035(5) Uiso 1.0000
H H11 0.781(3) -0.143(3) 0.538(3) 0.052(6) Uiso 1.0000

loop_
_atom_site_aniso_label
_atom_site_aniso_U_11
_atom_site_aniso_U_22
_atom_site_aniso_U_33
_atom_site_aniso_U_12
_atom_site_aniso_U_13
_atom_site_aniso_U_23
C6 0.0192(6) 0.0132(6) 0.0130(6) 0.0059(5) 0.0026(5) 0.0048(5)
C2 0.0190(6) 0.0122(6) 0.0153(6) 0.0069(5) 0.0036(5) 0.0052(5)
C1 0.0187(6) 0.0151(6) 0.0208(7) 0.0075(5) 0.0033(5) 0.0080(5)
O12 0.0316(5) 0.0137(5) 0.0225(6) 0.0105(4) 0.0007(4) 0.0032(4)
O11 0.0318(5) 0.0168(5) 0.0190(5) 0.0121(4) 0.0009(4) 0.0082(4)
C3 0.0238(7) 0.0137(6) 0.0160(7) 0.0087(5) 0.0040(5) 0.0048(5)
O4 0.0333(5) 0.0165(5) 0.0142(5) 0.0118(4) 0.0014(4) 0.0062(4)
C5 0.0288(7) 0.0140(6) 0.0137(7) 0.0089(5) 0.0021(5) 0.0042(5)
C7 0.0182(6) 0.0132(6) 0.0164(7) 0.0055(5) 0.0037(5) 0.0047(5)
O8 0.0296(5) 0.0137(5) 0.0147(5) 0.0089(4) -0.0007(4) 0.0022(4)
C9 0.0266(7) 0.0195(7) 0.0145(7) 0.0070(6) -0.0002(6) 0.0012(6)
C10 0.0299(8) 0.0187(7) 0.0251(8) 0.0073(6) 0.0049(6) 0.0009(6)
O71 0.0252(5) 0.0178(5) 0.0165(5) 0.0091(4) -0.0006(4) 0.0067(4)

loop_
_atom_type_symbol
_atom_type_scat_dispersion_real
_atom_type_scat_dispersion_imag
_atom_type_scat_source
C 0.0033 0.0016 'International Tables Vol C 4.2.6.8 and 6.1.1.4'
H 0.0000 0.0000 'International Tables Vol C 4.2.6.8 and 6.1.1.4'
O 0.0106 0.0060 'International Tables Vol C 4.2.6.8 and 6.1.1.4'

loop_
_geom_angle_atom_site_label_1
_geom_angle_atom_site_label_2
_geom_angle_atom_site_label_3
_geom_angle
_geom_angle_publ_flag
C2 C6 C5 106.07(12) yes
C2 C6 C7 129.92(12) yes
C5 C6 C7 124.01(12) yes
C6 C2 C1 132.51(12) yes
C6 C2 C3 105.77(11) yes
C1 C2 C3 121.70(12) yes
C2 C1 O12 121.56(12) yes
C2 C1 O11 118.18(12) yes
O12 C1 O11 120.26(12) yes
C1 O11 H11 113.3(13) no
C2 C3 O4 110.72(12) yes
C2 C3 H31 131.4(10) no
O4 C3 H31 117.8(10) no
C3 O4 C5 106.99(10) yes
O4 C5 C6 110.44(12) yes
O4 C5 H51 117.8(10) no
C6 C5 H51 131.7(10) no
C6 C7 O8 111.88(11) yes
C6 C7 O71 124.32(12) yes
O8 C7 O71 123.79(12) yes
C7 O8 C9 116.73(11) yes
O8 C9 C10 107.16(12) yes
O8 C9 H91 107.5(10) no
C10 C9 H91 112.9(10) no
O8 C9 H92 106.8(10) no
C10 C9 H92 111.5(10) no
H91 C9 H92 110.7(14) no
C9 C10 H101 112.0(12) no
C9 C10 H102 111.4(11) no
H101 C10 H102 103.1(15) no
C9 C10 H103 111.0(11) no
H101 C10 H103 106.1(15) no
H102 C10 H103 112.9(16) no

loop_
_geom_bond_atom_site_label_1
_geom_bond_atom_site_label_2
_geom_bond_distance
_geom_bond_publ_flag
C6 C2 1.4527(18) yes
C6 C5 1.3621(19) yes
C6 C7 1.4669(19) yes
C2 C1 1.4874(18) yes
C2 C3 1.3557(19) yes
C1 O12 1.2182(17) yes
C1 O11 1.3327(17) yes
O11 H11 0.94(2) no
C3 O4 1.3713(16) yes
C3 H31 0.971(17) no
O4 C5 1.3634(17) yes
C5 H51 0.978(16) no
C7 O8 1.3311(16) yes
C7 O71 1.2289(16) yes
O8 C9 1.4635(17) yes
C9 C10 1.506(2) yes
C9 H91 0.971(17) no
C9 H92 0.957(16) no
C10 H101 1.00(2) no
C10 H102 1.004(19) no
C10 H103 0.955(19) no

loop_
_geom_hbond_atom_site_label_D
_geom_hbond_atom_site_label_H
_geom_hbond_atom_site_label_A
_geom_hbond_distance_DH
_geom_hbond_distance_HA
_geom_hbond_distance_DA
_geom_hbond_angle_DHA
_geom_hbond_publ_flag
O11 H11 O71 0.94(2) 1.70(2) 2.6267(16) 172(2) yes

loop_
_cod_related_entry_id
_cod_related_entry_database
_cod_related_entry_code
1 ChemSpider 238867
